data_4504341
loop_
_publ_author_name
'Lin, Jian-Guo'
'Su, Yang'
'Tian, Zheng-Fang'
'Qiu, Ling'
'Wen, Li-Li'
'Lu, Zhen-Da'
'Li, Yi-Zhi'
'Meng, Qing-Jin'

_publ_section_title
;
 Organic--Inorganic Hybrid Coordination Polymers Based on
 6-Methylpyridine-2,4-dicarboxylic Acid N-Oxide (MPDCO) Ligand:
 Preparations, Interpenetrating Structures, and Magnetic and Luminescent
 Properties
;
_journal_issue 12
_journal_name_full 'Crystal Growth &amp; Design'
_journal_page_first 2526
_journal_paper_doi 10.1021/cg070363b
_journal_volume 7
_journal_year 2007
_chemical_formula_moiety 'C8 H9 Cu N O7'
_chemical_formula_sum 'C8 H9 Cu N O7'
_chemical_formula_weight 294.70
_chemical_name_systematic
; 
 ? 
;
_space_group_IT_number 14
_symmetry_cell_setting monoclinic
_symmetry_space_group_name_Hall '-P 2ybc'
_symmetry_space_group_name_H-M 'P 1 21/c 1'
_atom_sites_solution_hydrogens geom
_atom_sites_solution_primary direct
_atom_sites_solution_secondary difmap
_audit_creation_method SHELXL-97
_cell_angle_alpha 90.00
_cell_angle_beta 98.445(4)
_cell_angle_gamma 90.00
_cell_formula_units_Z 4
_cell_length_a 6.9389(14)
_cell_length_b 18.353(4)
_cell_length_c 7.7976(16)
_cell_measurement_temperature 293(2)
_cell_measurement_theta_max 20.20
_cell_measurement_theta_min 2.86
_cell_volume 982.3(4)
_computing_cell_refinement SMART
_computing_data_collection 'SMART (Bruker, 2000)'
_computing_data_reduction 'SAINT (Bruker, 2000)'
_computing_molecular_graphics SHELXTL
_computing_publication_material SHELXTL
_computing_structure_refinement SHELXTL
_computing_structure_solution 'SHELXTL (Bruker, 2000)'
_diffrn_ambient_temperature 293(2)
_diffrn_measured_fraction_theta_full 0.997
_diffrn_measured_fraction_theta_max 0.997
_diffrn_radiation_monochromator graphite
_diffrn_radiation_source 'fine-focus sealed tube'
_diffrn_radiation_type MoK\a
_diffrn_radiation_wavelength 0.71073
_diffrn_reflns_av_R_equivalents 0.0761
_diffrn_reflns_av_sigmaI/netI 0.1159
_diffrn_reflns_limit_h_max 8
_diffrn_reflns_limit_h_min -8
_diffrn_reflns_limit_k_max 16
_diffrn_reflns_limit_k_min -23
_diffrn_reflns_limit_l_max 9
_diffrn_reflns_limit_l_min -9
_diffrn_reflns_number 5641
_diffrn_reflns_theta_full 26.99
_diffrn_reflns_theta_max 26.99
_diffrn_reflns_theta_min 2.22
_exptl_absorpt_coefficient_mu 2.250
_exptl_absorpt_correction_T_max 0.80
_exptl_absorpt_correction_T_min 0.46
_exptl_absorpt_correction_type multi-scan
_exptl_absorpt_process_details 'SADABS(Bruker, 2000)'
_exptl_crystal_density_diffrn 1.993
_exptl_crystal_density_method 'not measured'
_exptl_crystal_F_000 596
_exptl_crystal_size_max 0.40
_exptl_crystal_size_mid 0.30
_exptl_crystal_size_min 0.10
_refine_diff_density_max 0.673
_refine_diff_density_min -0.639
_refine_diff_density_rms 0.116
_refine_ls_extinction_method none
_refine_ls_goodness_of_fit_ref 1.026
_refine_ls_hydrogen_treatment constr
_refine_ls_matrix_type full
_refine_ls_number_parameters 155
_refine_ls_number_reflns 2130
_refine_ls_number_restraints 0
_refine_ls_restrained_S_all 1.026
_refine_ls_R_factor_all 0.0869
_refine_ls_R_factor_gt 0.0505
_refine_ls_shift/su_max 0.001
_refine_ls_shift/su_mean 0.000
_refine_ls_structure_factor_coef Fsqd
_refine_ls_weighting_details 'calc w=1/[\s^2^(Fo^2^)+(0.0040P)^2^+0.0000P] where P=(Fo^2^+2Fc^2^)/3'
_refine_ls_weighting_scheme calc
_refine_ls_wR_factor_gt 0.0911
_refine_ls_wR_factor_ref 0.0972
_reflns_number_gt 1327
_reflns_number_total 2130
_reflns_threshold_expression >2sigma(I)
_cod_data_source_file cg070363b-file002.cif
_cod_data_source_block 11
_cod_depositor_comments
;
The following automatic conversions were performed:

'_symmetry_cell_setting' value 'Monoclinic' changed to 'monoclinic'
according to /home/saulius/struct/CIF-dictionaries/cif_core.dic
dictionary named 'cif_core.dic' version 2.4.1 from
2010-06-29.

'_exptl_absorpt_correction_type' value 'Multi-scan'
changed to 'multi-scan' according to
/home/saulius/struct/CIF-dictionaries/cif_core.dic dictionary named
'cif_core.dic' version 2.4.1 from 2010-06-29.

Automatic conversion script
Id: cif_fix_values 1715 2011-07-08 13:25:40Z adriana 
;
_cod_original_cell_volume 982.2(3)
_cod_original_sg_symbol_H-M 'P 21/c'
_cod_database_code 4504341

loop_
_symmetry_equiv_pos_as_xyz
'x, y, z'
'-x, y+1/2, -z+1/2'
'-x, -y, -z'
'x, -y-1/2, z-1/2'

loop_
_atom_site_label
_atom_site_type_symbol
_atom_site_fract_x
_atom_site_fract_y
_atom_site_fract_z
_atom_site_U_iso_or_equiv
_atom_site_adp_type
_atom_site_occupancy
_atom_site_symmetry_multiplicity
_atom_site_calc_flag
_atom_site_refinement_flags
C1 C 0.3568(7) 0.1371(3) 0.6777(7) 0.0198(12) Uani 1 1 d .
C2 C 0.2823(7) 0.2037(3) 0.6973(7) 0.0223(13) Uani 1 1 d .
H2 H 0.1679 0.2077 0.7455 0.027 Uiso 1 1 calc R
C3 C 0.3702(7) 0.2661(3) 0.6480(7) 0.0219(13) Uani 1 1 d .
C4 C 0.5387(7) 0.2590(3) 0.5763(7) 0.0228(13) Uani 1 1 d .
H4 H 0.6025 0.3004 0.5450 0.027 Uiso 1 1 calc R
C5 C 0.6129(7) 0.1923(3) 0.5506(7) 0.0227(13) Uani 1 1 d .
C6 C 0.2642(8) 0.0701(3) 0.7455(7) 0.0245(13) Uani 1 1 d .
C7 C 0.2884(8) 0.3396(3) 0.6800(7) 0.0266(13) Uani 1 1 d .
C8 C 0.7905(7) 0.1787(3) 0.4656(7) 0.0314(15) Uani 1 1 d .
H8A H 0.8792 0.1476 0.5384 0.047 Uiso 1 1 calc R
H8B H 0.8532 0.2242 0.4487 0.047 Uiso 1 1 calc R
H8C H 0.7526 0.1555 0.3555 0.047 Uiso 1 1 calc R
Cu1 Cu 0.60938(9) -0.01228(3) 0.71673(9) 0.0251(2) Uani 1 1 d .
N1 N 0.5194(6) 0.1313(2) 0.5975(6) 0.0218(10) Uani 1 1 d .
O1 O 0.3571(4) 0.01164(18) 0.7762(5) 0.0242(9) Uani 1 1 d .
O2 O 0.0944(5) 0.07879(18) 0.7714(5) 0.0328(11) Uani 1 1 d .
O3 O 0.1182(6) 0.34226(19) 0.7086(6) 0.0497(13) Uani 1 1 d .
O4 O 0.4021(5) 0.39251(18) 0.6752(5) 0.0296(10) Uani 1 1 d .
O5 O 0.5864(5) 0.06811(17) 0.5556(5) 0.0259(9) Uani 1 1 d .
O6 O 0.7485(5) 0.0693(2) 0.9356(5) 0.0419(11) Uani 1 1 d .
H6A H 0.6589 0.0856 0.9886 0.063 Uiso 1 1 d R
H6B H 0.8323 0.0468 1.0068 0.063 Uiso 1 1 d R
O7 O 0.8601(5) -0.03243(19) 0.6419(5) 0.0319(10) Uani 1 1 d .
H7A H 0.8435 -0.0623 0.5578 0.048 Uiso 1 1 d R
H7C H 0.9375 -0.0508 0.7253 0.048 Uiso 1 1 d R

loop_
_atom_site_aniso_label
_atom_site_aniso_U_11
_atom_site_aniso_U_22
_atom_site_aniso_U_33
_atom_site_aniso_U_23
_atom_site_aniso_U_13
_atom_site_aniso_U_12
C1 0.017(3) 0.020(3) 0.023(3) 0.001(2) 0.005(2) -0.002(2)
C2 0.021(3) 0.020(3) 0.028(4) -0.001(2) 0.008(3) -0.002(2)
C3 0.020(3) 0.023(3) 0.021(3) -0.003(2) 0.002(3) 0.000(2)
C4 0.025(3) 0.012(3) 0.030(3) 0.001(2) 0.002(3) -0.005(2)
C5 0.019(3) 0.027(3) 0.022(3) 0.001(2) 0.005(3) -0.002(2)
C6 0.028(3) 0.025(3) 0.021(3) -0.007(3) 0.007(3) -0.004(3)
C7 0.038(4) 0.016(3) 0.026(4) 0.002(3) 0.007(3) -0.001(3)
C8 0.028(3) 0.027(3) 0.042(4) 0.006(3) 0.015(3) 0.000(3)
Cu1 0.0236(4) 0.0190(4) 0.0351(4) 0.0031(3) 0.0123(3) 0.0020(3)
N1 0.020(2) 0.018(2) 0.028(3) 0.001(2) 0.005(2) -0.0006(19)
O1 0.021(2) 0.0185(19) 0.035(2) 0.0033(18) 0.0122(18) 0.0026(16)
O2 0.023(2) 0.026(2) 0.053(3) 0.0017(19) 0.017(2) -0.0002(17)
O3 0.031(2) 0.026(2) 0.098(4) -0.013(3) 0.030(2) -0.001(2)
O4 0.033(2) 0.016(2) 0.043(3) -0.0053(18) 0.018(2) -0.0015(17)
O5 0.031(2) 0.0130(19) 0.037(3) 0.0004(17) 0.016(2) 0.0092(16)
O6 0.029(2) 0.059(3) 0.039(3) 0.002(2) 0.009(2) 0.003(2)
O7 0.025(2) 0.039(3) 0.033(3) -0.0014(19) 0.0085(19) 0.0053(17)

loop_
_atom_type_symbol
_atom_type_description
_atom_type_scat_dispersion_real
_atom_type_scat_dispersion_imag
_atom_type_scat_source
C C 0.0033 0.0016 'International Tables Vol C Tables 4.2.6.8 and 6.1.1.4'
H H 0.0000 0.0000 'International Tables Vol C Tables 4.2.6.8 and 6.1.1.4'
N N 0.0061 0.0033 'International Tables Vol C Tables 4.2.6.8 and 6.1.1.4'
O O 0.0106 0.0060 'International Tables Vol C Tables 4.2.6.8 and 6.1.1.4'
Cu Cu 0.3201 1.2651 'International Tables Vol C Tables 4.2.6.8 and 6.1.1.4'

loop_
_geom_angle_atom_site_label_1
_geom_angle_atom_site_label_2
_geom_angle_atom_site_label_3
_geom_angle
_geom_angle_site_symmetry_1
_geom_angle_site_symmetry_3
C2 C1 N1 118.5(5) . .
C2 C1 C6 120.5(4) . .
N1 C1 C6 121.0(4) . .
C1 C2 C3 122.1(5) . .
C1 C2 H2 119.0 . .
C3 C2 H2 119.0 . .
C4 C3 C2 118.1(5) . .
C4 C3 C7 121.3(5) . .
C2 C3 C7 120.5(5) . .
C5 C4 C3 120.7(5) . .
C5 C4 H4 119.6 . .
C3 C4 H4 119.6 . .
C4 C5 N1 119.6(4) . .
C4 C5 C8 124.7(5) . .
N1 C5 C8 115.7(4) . .
O2 C6 O1 123.7(5) . .
O2 C6 C1 114.5(5) . .
O1 C6 C1 121.8(5) . .
O3 C7 O4 126.6(5) . .
O3 C7 C3 117.5(5) . .
O4 C7 C3 115.9(5) . .
C5 C8 H8A 109.5 . .
C5 C8 H8B 109.5 . .
H8A C8 H8B 109.5 . .
C5 C8 H8C 109.5 . .
H8A C8 H8C 109.5 . .
H8B C8 H8C 109.5 . .
O1 Cu1 O5 89.51(14) . .
O1 Cu1 O4 90.23(14) . 2_646
O5 Cu1 O4 164.51(17) . 2_646
O1 Cu1 O7 176.01(16) . .
O5 Cu1 O7 86.69(14) . .
O4 Cu1 O7 93.11(14) 2_646 .
O1 Cu1 O6 88.34(14) . .
O5 Cu1 O6 88.39(14) . .
O4 Cu1 O6 107.08(15) 2_646 .
O7 Cu1 O6 92.77(14) . .
O5 N1 C5 117.2(4) . .
O5 N1 C1 121.9(4) . .
C5 N1 C1 120.8(4) . .
C6 O1 Cu1 127.4(3) . .
C7 O4 Cu1 128.0(3) . 2_656
N1 O5 Cu1 120.9(3) . .
Cu1 O6 H6A 108.9 . .
Cu1 O6 H6B 109.3 . .
H6A O6 H6B 109.5 . .
Cu1 O7 H7A 109.1 . .
Cu1 O7 H7C 109.7 . .
H7A O7 H7C 109.5 . .

loop_
_geom_bond_atom_site_label_1
_geom_bond_atom_site_label_2
_geom_bond_distance
_geom_bond_site_symmetry_2
C1 C2 1.345(6) .
C1 N1 1.372(6) .
C1 C6 1.518(7) .
C2 C3 1.379(6) .
C2 H2 0.9300 .
C3 C4 1.374(6) .
C3 C7 1.498(7) .
C4 C5 1.354(7) .
C4 H4 0.9300 .
C5 N1 1.370(6) .
C5 C8 1.503(6) .
C6 O2 1.235(6) .
C6 O1 1.256(6) .
C7 O3 1.235(6) .
C7 O4 1.255(6) .
C8 H8A 0.9600 .
C8 H8B 0.9600 .
C8 H8C 0.9600 .
Cu1 O1 1.926(3) .
Cu1 O5 1.929(3) .
Cu1 O4 1.947(3) 2_646
Cu1 O7 1.950(3) .
Cu1 O6 2.367(4) .
N1 O5 1.309(5) .
O4 Cu1 1.947(3) 2_656
O6 H6A 0.8500 .
O6 H6B 0.8500 .
O7 H7A 0.8500 .
O7 H7C 0.8500 .
